data_1550702
loop_
_publ_author_name
'Putatunda, Salil'
'Alegre-Requena, Juan V'
'Meazza, Marta'
'Franc, Michael'
'Rohalova, Dominika'
'Vemuri, Pooja Y.'
'C\'isa\<rov\'a, Ivana'
'Herrera, Raquel P.'
'Rios, Ramon'
'Vesely, Jan'

_publ_section_title
;
 Proline Bulky Substituents Consecutively Act as Steric Hindrances and
 Directing Groups in a Michael/Conia-Ene Cascade Reaction under
 Synergistic Catalysis
;
_journal_name_full 'Chemical Science'
_journal_paper_doi 10.1039/C8SC05258A
_journal_year 2019
_chemical_absolute_configuration ad
_chemical_compound_source 'synthesized by the authors'
_chemical_formula_moiety 'C22 H19 Br N2 O3'
_chemical_formula_sum 'C22 H19 Br N2 O3'
_chemical_formula_weight 439.30
_space_group_crystal_system orthorhombic
_space_group_IT_number 19
_space_group_name_Hall 'P 2ac 2ab'
_space_group_name_H-M_alt 'P 21 21 21'
_symmetry_space_group_name_Hall 'P 2ac 2ab'
_symmetry_space_group_name_H-M 'P 21 21 21'
_atom_sites_solution_hydrogens mixed
_audit_creation_method SHELXL-2018/1
_audit_update_record
;
2018-07-29 deposited with the CCDC.    2019-03-04 downloaded from the CCDC.
;
_cell_angle_alpha 90
_cell_angle_beta 90
_cell_angle_gamma 90
_cell_formula_units_Z 4
_cell_length_a 10.3176(3)
_cell_length_b 10.5583(3)
_cell_length_c 18.2395(5)
_cell_measurement_reflns_used 9861
_cell_measurement_temperature 150(2)
_cell_measurement_theta_max 27.4783
_cell_measurement_theta_min 2.2288
_cell_volume 1986.94(10)
_computing_cell_refinement 'SAINT V8.38A (Bruker AXS Inc., 2017)'
_computing_data_collection 'Bruker Instrument Service vV6.2.6'
_computing_data_reduction 'SAINT V8.38A (Bruker AXS Inc., 2017)'
_computing_structure_refinement 'SHELXL-2018/1 (Sheldrick, 2018)'
_computing_structure_solution 'SHELXT 2014/5 (Sheldrick, 2014)'
_diffrn_ambient_temperature 150(2)
_diffrn_measured_fraction_theta_full 0.999
_diffrn_measured_fraction_theta_max 0.999
_diffrn_measurement_device_type 'Bruker D8 VENTURE Kappa Duo PHOTON 100 CMOS'
_diffrn_measurement_method '\f and \w scans'
_diffrn_radiation_monochromator 'Quazar Mo multilayer optic'
_diffrn_radiation_type MoK\a
_diffrn_radiation_wavelength 0.71073
_diffrn_reflns_av_R_equivalents 0.0274
_diffrn_reflns_av_unetI/netI 0.0216
_diffrn_reflns_Laue_measured_fraction_full 0.999
_diffrn_reflns_Laue_measured_fraction_max 0.999
_diffrn_reflns_limit_h_max 13
_diffrn_reflns_limit_h_min -13
_diffrn_reflns_limit_k_max 12
_diffrn_reflns_limit_k_min -13
_diffrn_reflns_limit_l_max 23
_diffrn_reflns_limit_l_min -23
_diffrn_reflns_number 21982
_diffrn_reflns_point_group_measured_fraction_full 0.999
_diffrn_reflns_point_group_measured_fraction_max 0.999
_diffrn_reflns_theta_full 25.242
_diffrn_reflns_theta_max 27.494
_diffrn_reflns_theta_min 2.229
_diffrn_source 'I\mS  micro-focus sealed tube'
_exptl_absorpt_coefficient_mu 2.094
_exptl_absorpt_correction_T_max 0.70
_exptl_absorpt_correction_T_min 0.42
_exptl_absorpt_correction_type 'Numerical Mu From Formula'
_exptl_absorpt_process_details
;
SADABS-2016/2 - Bruker AXS area detector scaling and absorption correction
;
_exptl_crystal_colour yellow
_exptl_crystal_density_diffrn 1.469
_exptl_crystal_description plate
_exptl_crystal_F_000 896
_exptl_crystal_size_max 0.280
_exptl_crystal_size_mid 0.265
_exptl_crystal_size_min 0.184
_refine_diff_density_max 0.216
_refine_diff_density_min -0.430
_refine_diff_density_rms 0.063
_refine_ls_abs_structure_details
;
 Flack x determined using 1777 quotients [(I+)-(I-)]/[(I+)+(I-)]
 (Parsons, Flack and Wagner, Acta Cryst. B69 (2013) 249-259).
;
_refine_ls_abs_structure_Flack -0.007(2)
_refine_ls_extinction_method none
_refine_ls_goodness_of_fit_ref 1.054
_refine_ls_hydrogen_treatment constr
_refine_ls_matrix_type full
_refine_ls_number_parameters 255
_refine_ls_number_reflns 4570
_refine_ls_number_restraints 0
_refine_ls_restrained_S_all 1.054
_refine_ls_R_factor_all 0.0254
_refine_ls_R_factor_gt 0.0225
_refine_ls_shift/su_max 0.001
_refine_ls_shift/su_mean 0.000
_refine_ls_structure_factor_coef Fsqd
_refine_ls_weighting_details 'w=1/[\s^2^(Fo^2^)+(0.0314P)^2^+0.3255P] where P=(Fo^2^+2Fc^2^)/3'
_refine_ls_weighting_scheme calc
_refine_ls_wR_factor_gt 0.0549
_refine_ls_wR_factor_ref 0.0561
_reflns_Friedel_coverage 0.758
_reflns_Friedel_fraction_full 0.998
_reflns_Friedel_fraction_max 0.998
_reflns_number_gt 4322
_reflns_number_total 4570
_reflns_threshold_expression 'I > 2\s(I)'
_cod_data_source_file c8sc05258a2.cif
_cod_data_source_block mo_sp17_57_vesely
_cod_database_code 1550702
_shelx_shelxl_version_number 2018/1
_shelx_space_group_comment
;
The symmetry employed for this shelxl refinement is uniquely defined
by the following loop, which should always be used as a source of
symmetry information in preference to the above space-group names.
They are only intended as comments.
;
_shelx_estimated_absorpt_t_min 0.592
_shelx_estimated_absorpt_t_max 0.699

loop_
_space_group_symop_operation_xyz
'x, y, z'
'-x+1/2, -y, z+1/2'
'-x, y+1/2, -z+1/2'
'x+1/2, -y+1/2, -z'

loop_
_atom_site_label
_atom_site_type_symbol
_atom_site_fract_x
_atom_site_fract_y
_atom_site_fract_z
_atom_site_U_iso_or_equiv
_atom_site_adp_type
_atom_site_occupancy
_atom_site_site_symmetry_order
_atom_site_calc_flag
_atom_site_refinement_flags_posn
_atom_site_refinement_flags_adp
Br1 Br -0.06731(2) 0.56590(3) 0.13786(2) 0.03431(8) Uani 1 1 d . .
O1 O 0.23546(14) 0.40979(14) 0.36214(8) 0.0215(3) Uani 1 1 d . .
O2 O 0.48640(18) 0.86268(17) 0.25703(10) 0.0320(4) Uani 1 1 d . .
O3 O 0.67619(17) 0.76129(18) 0.24706(10) 0.0310(4) Uani 1 1 d . .
H3O H 0.694199 0.821254 0.214744 0.037 Uiso 1 1 d R U
N1 N 0.18316(18) 0.51192(18) 0.47006(10) 0.0200(4) Uani 1 1 d . .
N2 N 0.2424(2) 0.59984(19) 0.51841(10) 0.0253(4) Uani 1 1 d . .
C1 C -0.1600(3) 0.3350(3) 0.53891(17) 0.0383(7) Uani 1 1 d . .
H1 H -0.236839 0.293946 0.555047 0.046 Uiso 1 1 calc R U
C2 C -0.0912(3) 0.4112(3) 0.58629(15) 0.0401(7) Uani 1 1 d . .
H2 H -0.121724 0.423495 0.634901 0.048 Uiso 1 1 calc R U
C3 C 0.0222(3) 0.4700(3) 0.56383(13) 0.0310(6) Uani 1 1 d . .
H3 H 0.069289 0.522444 0.596754 0.037 Uiso 1 1 calc R U
C4 C 0.0664(2) 0.4515(2) 0.49242(11) 0.0214(4) Uani 1 1 d . .
C5 C -0.0037(2) 0.3774(3) 0.44399(14) 0.0309(6) Uani 1 1 d . .
H5 H 0.025184 0.366833 0.394911 0.037 Uiso 1 1 calc R U
C6 C -0.1168(3) 0.3185(3) 0.46768(19) 0.0395(7) Uani 1 1 d . .
H6 H -0.164686 0.266754 0.434803 0.047 Uiso 1 1 calc R U
C7 C 0.2579(2) 0.4889(2) 0.40955(11) 0.0177(4) Uani 1 1 d . .
C8 C 0.3736(2) 0.5773(2) 0.41511(11) 0.0194(4) Uani 1 1 d . .
C9 C 0.3491(2) 0.6349(2) 0.48892(12) 0.0238(5) Uani 1 1 d . .
C10 C 0.4359(3) 0.7279(3) 0.52569(13) 0.0395(6) Uani 1 1 d . .
H10A H 0.525539 0.697397 0.523579 0.059 Uiso 1 1 calc R U
H10B H 0.409605 0.737627 0.577013 0.059 Uiso 1 1 calc R U
H10C H 0.429676 0.809808 0.500701 0.059 Uiso 1 1 calc R U
C11 C 0.5032(2) 0.5048(2) 0.40694(13) 0.0249(5) Uani 1 1 d . .
H11A H 0.547616 0.497869 0.454892 0.030 Uiso 1 1 calc R U
H11B H 0.487913 0.418566 0.387543 0.030 Uiso 1 1 calc R U
C12 C 0.5832(2) 0.5809(2) 0.35425(12) 0.0230(4) Uani 1 1 d . .
C13 C 0.7189(2) 0.5375(3) 0.33947(15) 0.0358(6) Uani 1 1 d . .
H13A H 0.716843 0.454342 0.315622 0.054 Uiso 1 1 calc R U
H13B H 0.766465 0.531170 0.385853 0.054 Uiso 1 1 calc R U
H13C H 0.762330 0.598532 0.307289 0.054 Uiso 1 1 calc R U
C14 C 0.5158(2) 0.6769(2) 0.32640(11) 0.0191(4) Uani 1 1 d . .
C15 C 0.5564(2) 0.7757(2) 0.27398(11) 0.0219(4) Uani 1 1 d . .
C16 C 0.3768(2) 0.6846(2) 0.35378(11) 0.0182(4) Uani 1 1 d . .
H16 H 0.363591 0.768687 0.377844 0.022 Uiso 1 1 calc R U
C17 C 0.2739(2) 0.6670(2) 0.29564(11) 0.0181(4) Uani 1 1 d . .
C18 C 0.2942(2) 0.5889(2) 0.23541(11) 0.0206(5) Uani 1 1 d . .
H18 H 0.377851 0.554333 0.226870 0.025 Uiso 1 1 calc R U
C19 C 0.1936(2) 0.5608(3) 0.18761(12) 0.0248(5) Uani 1 1 d . .
H19 H 0.208024 0.507147 0.146585 0.030 Uiso 1 1 calc R U
C20 C 0.0729(2) 0.6113(2) 0.20024(12) 0.0234(4) Uani 1 1 d . .
C21 C 0.0505(2) 0.6945(2) 0.25759(14) 0.0284(5) Uani 1 1 d . .
H21 H -0.032222 0.732157 0.264384 0.034 Uiso 1 1 calc R U
C22 C 0.1527(2) 0.7214(2) 0.30498(13) 0.0244(5) Uani 1 1 d . .
H22 H 0.139003 0.778302 0.344589 0.029 Uiso 1 1 calc R U

loop_
_atom_site_aniso_label
_atom_site_aniso_U_11
_atom_site_aniso_U_22
_atom_site_aniso_U_33
_atom_site_aniso_U_23
_atom_site_aniso_U_13
_atom_site_aniso_U_12
Br1 0.02435(12) 0.03635(14) 0.04222(14) 0.00529(12) -0.01266(11) -0.00371(11)
O1 0.0242(7) 0.0198(8) 0.0204(7) -0.0021(7) 0.0076(6) -0.0021(6)
O2 0.0274(9) 0.0297(9) 0.0389(9) 0.0124(8) 0.0064(8) -0.0033(8)
O3 0.0278(9) 0.0336(10) 0.0317(9) 0.0100(8) 0.0128(7) -0.0031(8)
N1 0.0218(9) 0.0229(9) 0.0154(8) -0.0005(7) 0.0049(7) -0.0028(8)
N2 0.0327(11) 0.0285(11) 0.0147(8) -0.0014(7) 0.0031(8) -0.0047(8)
C1 0.0252(13) 0.0302(14) 0.0593(18) 0.0125(13) 0.0195(13) 0.0019(11)
C2 0.0307(14) 0.0562(19) 0.0334(13) 0.0193(13) 0.0164(11) 0.0069(13)
C3 0.0263(12) 0.0443(16) 0.0225(11) 0.0101(10) 0.0064(9) 0.0036(10)
C4 0.0192(9) 0.0209(11) 0.0241(9) 0.0060(8) 0.0070(9) 0.0026(9)
C5 0.0281(13) 0.0266(13) 0.0379(13) -0.0059(11) 0.0138(11) -0.0035(10)
C6 0.0280(13) 0.0275(13) 0.0628(19) -0.0082(13) 0.0163(13) -0.0059(11)
C7 0.0191(10) 0.0174(10) 0.0166(9) 0.0037(8) 0.0043(8) -0.0005(8)
C8 0.0218(10) 0.0222(11) 0.0143(9) 0.0014(9) 0.0020(8) -0.0031(10)
C9 0.0306(12) 0.0265(12) 0.0144(9) 0.0015(9) -0.0013(9) -0.0048(10)
C10 0.0489(16) 0.0465(16) 0.0233(11) -0.0046(11) -0.0032(13) -0.0209(15)
C11 0.0203(11) 0.0302(13) 0.0244(11) 0.0078(9) 0.0000(9) -0.0012(10)
C12 0.0185(10) 0.0283(11) 0.0221(10) 0.0014(9) -0.0002(8) -0.0046(9)
C13 0.0197(11) 0.0471(17) 0.0406(14) 0.0132(12) 0.0020(10) 0.0009(11)
C14 0.0189(10) 0.0231(11) 0.0154(9) -0.0004(8) 0.0030(8) -0.0057(9)
C15 0.0214(11) 0.0258(11) 0.0184(10) 0.0003(8) 0.0022(9) -0.0074(10)
C16 0.0200(10) 0.0203(10) 0.0144(9) 0.0012(8) 0.0037(8) -0.0036(8)
C17 0.0190(10) 0.0184(11) 0.0171(9) 0.0033(8) 0.0028(8) -0.0014(8)
C18 0.0175(10) 0.0244(12) 0.0200(10) -0.0010(9) 0.0009(8) 0.0053(9)
C19 0.0236(10) 0.0290(12) 0.0217(10) -0.0023(10) -0.0017(8) 0.0039(11)
C20 0.0196(10) 0.0254(11) 0.0254(10) 0.0058(9) -0.0043(9) -0.0027(9)
C21 0.0184(11) 0.0312(12) 0.0356(12) 0.0005(10) 0.0044(10) 0.0060(10)
C22 0.0230(11) 0.0254(12) 0.0249(11) -0.0027(10) 0.0066(9) 0.0022(9)

loop_
_atom_type_symbol
_atom_type_description
_atom_type_scat_dispersion_real
_atom_type_scat_dispersion_imag
_atom_type_scat_source
C C 0.0033 0.0016 'International Tables Vol C Tables 4.2.6.8 and 6.1.1.4'
H H 0.0000 0.0000 'International Tables Vol C Tables 4.2.6.8 and 6.1.1.4'
Br Br -0.2901 2.4595 'International Tables Vol C Tables 4.2.6.8 and 6.1.1.4'
N N 0.0061 0.0033 'International Tables Vol C Tables 4.2.6.8 and 6.1.1.4'
O O 0.0106 0.0060 'International Tables Vol C Tables 4.2.6.8 and 6.1.1.4'

loop_
_geom_angle_atom_site_label_1
_geom_angle_atom_site_label_2
_geom_angle_atom_site_label_3
_geom_angle
C15 O3 H3O 110.9
C7 N1 N2 112.01(18)
C7 N1 C4 128.97(19)
N2 N1 C4 118.67(17)
C9 N2 N1 107.35(18)
C2 C1 C6 119.7(2)
C2 C1 H1 120.1
C6 C1 H1 120.1
C1 C2 C3 120.8(2)
C1 C2 H2 119.6
C3 C2 H2 119.6
C2 C3 C4 119.3(3)
C2 C3 H3 120.4
C4 C3 H3 120.4
C5 C4 C3 120.3(2)
C5 C4 N1 120.87(19)
C3 C4 N1 118.8(2)
C4 C5 C6 119.5(2)
C4 C5 H5 120.2
C6 C5 H5 120.2
C1 C6 C5 120.4(3)
C1 C6 H6 119.8
C5 C6 H6 119.8
O1 C7 N1 125.7(2)
O1 C7 C8 127.97(19)
N1 C7 C8 106.28(18)
C9 C8 C7 100.17(17)
C9 C8 C11 115.63(18)
C7 C8 C11 111.64(19)
C9 C8 C16 110.26(19)
C7 C8 C16 114.00(17)
C11 C8 C16 105.42(16)
N2 C9 C10 121.2(2)
N2 C9 C8 113.9(2)
C10 C9 C8 124.8(2)
C9 C10 H10A 109.5
C9 C10 H10B 109.5
H10A C10 H10B 109.5
C9 C10 H10C 109.5
H10A C10 H10C 109.5
H10B C10 H10C 109.5
C12 C11 C8 105.78(19)
C12 C11 H11A 110.6
C8 C11 H11A 110.6
C12 C11 H11B 110.6
C8 C11 H11B 110.6
H11A C11 H11B 108.7
C14 C12 C13 130.8(2)
C14 C12 C11 111.44(19)
C13 C12 C11 117.7(2)
C12 C13 H13A 109.5
C12 C13 H13B 109.5
H13A C13 H13B 109.5
C12 C13 H13C 109.5
H13A C13 H13C 109.5
H13B C13 H13C 109.5
C12 C14 C15 129.6(2)
C12 C14 C16 114.09(19)
C15 C14 C16 116.3(2)
O2 C15 O3 123.0(2)
O2 C15 C14 122.2(2)
O3 C15 C14 114.8(2)
C17 C16 C14 115.18(17)
C17 C16 C8 113.00(17)
C14 C16 C8 102.27(17)
C17 C16 H16 108.7
C14 C16 H16 108.7
C8 C16 H16 108.7
C22 C17 C18 118.6(2)
C22 C17 C16 119.8(2)
C18 C17 C16 121.41(19)
C19 C18 C17 120.7(2)
C19 C18 H18 119.6
C17 C18 H18 119.6
C20 C19 C18 119.3(2)
C20 C19 H19 120.4
C18 C19 H19 120.4
C19 C20 C21 121.6(2)
C19 C20 Br1 119.41(17)
C21 C20 Br1 118.98(19)
C20 C21 C22 118.2(2)
C20 C21 H21 120.9
C22 C21 H21 120.9
C17 C22 C21 121.5(2)
C17 C22 H22 119.3
C21 C22 H22 119.3

loop_
_geom_bond_atom_site_label_1
_geom_bond_atom_site_label_2
_geom_bond_distance
Br1 C20 1.902(2)
O1 C7 1.225(3)
O2 C15 1.209(3)
O3 C15 1.338(3)
O3 H3O 0.8848
N1 C7 1.368(3)
N1 N2 1.419(3)
N1 C4 1.423(3)
N2 C9 1.281(3)
C1 C2 1.378(4)
C1 C6 1.384(4)
C1 H1 0.9500
C2 C3 1.387(4)
C2 H2 0.9500
C3 C4 1.394(3)
C3 H3 0.9500
C4 C5 1.384(3)
C5 C6 1.391(3)
C5 H5 0.9500
C6 H6 0.9500
C7 C8 1.519(3)
C8 C9 1.498(3)
C8 C11 1.548(3)
C8 C16 1.592(3)
C9 C10 1.488(3)
C10 H10A 0.9800
C10 H10B 0.9800
C10 H10C 0.9800
C11 C12 1.500(3)
C11 H11A 0.9900
C11 H11B 0.9900
C12 C14 1.329(3)
C12 C13 1.499(3)
C13 H13A 0.9800
C13 H13B 0.9800
C13 H13C 0.9800
C14 C15 1.476(3)
C14 C16 1.521(3)
C16 C17 1.512(3)
C16 H16 1.0000
C17 C22 1.387(3)
C17 C18 1.390(3)
C18 C19 1.387(3)
C18 H18 0.9500
C19 C20 1.374(3)
C19 H19 0.9500
C20 C21 1.385(3)
C21 C22 1.392(3)
C21 H21 0.9500
C22 H22 0.9500
